data_1506974
loop_
_publ_author_name
'Peelen, Timothy J.'
'Chi, Yonggui'
'English, Emily Payne'
'Gellman, Samuel H.'

_publ_section_title
;
 Synthesis of 4,4-disubstituted 2-aminocyclopentanecarboxylic acid
 derivatives and their incorporation into 12-helical beta-peptides.
;
_journal_issue 24
_journal_name_full 'Organic letters'
_journal_page_first 4411
_journal_page_last 4414
_journal_paper_doi 10.1021/ol0483293
_journal_volume 6
_journal_year 2004
_chemical_formula_moiety 'C18 H26 F3 N O5 S'
_chemical_formula_sum 'C18 H26 F3 N O5 S'
_chemical_formula_weight 425.46
_chemical_name_systematic
; 
 ? 
;
_space_group_IT_number 4
_symmetry_cell_setting monoclinic
_symmetry_space_group_name_Hall 'P 2yb'
_symmetry_space_group_name_H-M 'P 1 21 1'
_atom_sites_solution_hydrogens geom
_atom_sites_solution_primary direct
_atom_sites_solution_secondary difmap
_audit_creation_method
;
manual editing of the .cif file 
created by SHELXTL Ver. 6.10 
;
_cell_angle_alpha 90.00
_cell_angle_beta 97.917(3)
_cell_angle_gamma 90.00
_cell_formula_units_Z 2
_cell_length_a 9.6476(17)
_cell_length_b 8.9745(16)
_cell_length_c 11.493(2)
_cell_measurement_reflns_used 4187
_cell_measurement_temperature 100(2)
_cell_measurement_theta_max 25
_cell_measurement_theta_min 2
_cell_volume 985.6(3)
_computing_cell_refinement 'Bruker SAINT Ver. 6.22'
_computing_data_collection 'Bruker SMART Ver. 5.622'
_computing_data_reduction 'Bruker SAINT Ver. 6.22'
_computing_molecular_graphics 'Bruker SHELXTL Ver. 6.10'
_computing_publication_material 'Bruker SHELXTL Ver. 6.10'
_computing_structure_refinement 'Bruker SHELXTL Ver. 6.10'
_computing_structure_solution 'Bruker SHELXTL Ver. 6.10'
_diffrn_ambient_temperature 100(2)
_diffrn_detector_area_resol_mean n/a
_diffrn_measured_fraction_theta_full 0.990
_diffrn_measured_fraction_theta_max 0.990
_diffrn_measurement_device_type 'Bruker CCD-1000 area detector'
_diffrn_measurement_method '0.3 degree omega scans'
_diffrn_radiation_monochromator graphite
_diffrn_radiation_source 'fine-focus sealed tube'
_diffrn_radiation_type MoK\a
_diffrn_radiation_wavelength 0.71073
_diffrn_reflns_av_R_equivalents 0.0387
_diffrn_reflns_av_sigmaI/netI 0.0638
_diffrn_reflns_limit_h_max 12
_diffrn_reflns_limit_h_min -12
_diffrn_reflns_limit_k_max 11
_diffrn_reflns_limit_k_min -11
_diffrn_reflns_limit_l_max 14
_diffrn_reflns_limit_l_min -14
_diffrn_reflns_number 7758
_diffrn_reflns_theta_full 26.40
_diffrn_reflns_theta_max 26.40
_diffrn_reflns_theta_min 2.13
_diffrn_standards_decay_% <1
_diffrn_standards_interval_count n/a
_diffrn_standards_interval_time n/a
_diffrn_standards_number n/a
_exptl_absorpt_coefficient_mu 0.222
_exptl_absorpt_correction_T_max 0.9245
_exptl_absorpt_correction_T_min 0.9069
_exptl_absorpt_correction_type multi-scan
_exptl_absorpt_process_details
;
multi-scan with SADABS  (Bruker-AXS, 2003)
;
_exptl_crystal_colour colorless
_exptl_crystal_density_diffrn 1.434
_exptl_crystal_density_meas ?
_exptl_crystal_density_method none
_exptl_crystal_description block
_exptl_crystal_F_000 448
_exptl_crystal_size_max 0.45
_exptl_crystal_size_mid 0.39
_exptl_crystal_size_min 0.36
_refine_diff_density_max 0.564
_refine_diff_density_min -0.395
_refine_diff_density_rms 0.070
_refine_ls_abs_structure_details 'Flack H D (1983), Acta Cryst. A39, 876-881'
_refine_ls_abs_structure_Flack -0.05(8)
_refine_ls_extinction_method none
_refine_ls_goodness_of_fit_ref 1.032
_refine_ls_hydrogen_treatment constr
_refine_ls_matrix_type full
_refine_ls_number_parameters 257
_refine_ls_number_reflns 3880
_refine_ls_number_restraints 1
_refine_ls_restrained_S_all 1.032
_refine_ls_R_factor_all 0.0459
_refine_ls_R_factor_gt 0.0421
_refine_ls_shift/su_max 0.001
_refine_ls_shift/su_mean 0.000
_refine_ls_structure_factor_coef Fsqd
_refine_ls_weighting_details 'calc w=1/[\s^2^(Fo^2^)+(0.0534P)^2^+0.2001P] where P=(Fo^2^+2Fc^2^)/3'
_refine_ls_weighting_scheme calc
_refine_ls_wR_factor_gt 0.1035
_refine_ls_wR_factor_ref 0.1059
_reflns_number_gt 3601
_reflns_number_total 3880
_reflns_threshold_expression >2sigma(I)
_cod_data_source_file ol0483293si20040820_053644.cif
_cod_data_source_block gel024
_cod_depositor_comments
;
The following automatic conversions were performed:

'_symmetry_cell_setting' value 'Monoclinic' changed to 'monoclinic'
according to /home/saulius/struct/CIF-dictionaries/cif_core.dic
dictionary named 'cif_core.dic' version 2.4.1 from 2010-06-29.

Automatic conversion script
Id: cif_fix_values 1715 2011-07-08 13:25:40Z adriana 

The following automatic conversions were performed:

'_exptl_crystal_density_meas' value 'not measured' was changed to '?'
- the value is perceived as not measured.

Automatic conversion script
Id: cif_fix_values 3008 2015-01-20 13:52:24Z robertas 
;
_cod_original_sg_symbol_H-M 'P2(1)   '
_cod_database_code 1506974

loop_
_symmetry_equiv_pos_as_xyz
'x, y, z'
'-x, y+1/2, -z'

loop_
_atom_site_label
_atom_site_type_symbol
_atom_site_fract_x
_atom_site_fract_y
_atom_site_fract_z
_atom_site_U_iso_or_equiv
_atom_site_adp_type
_atom_site_occupancy
_atom_site_symmetry_multiplicity
_atom_site_calc_flag
_atom_site_refinement_flags
S S 1.04736(5) 0.36772(7) 0.72362(4) 0.01443(14) Uani 1 1 d .
F1 F 0.80227(13) 0.3653(2) 0.79723(12) 0.0253(3) Uani 1 1 d .
F2 F 0.96702(17) 0.46788(17) 0.91688(14) 0.0266(4) Uani 1 1 d .
F3 F 0.95818(16) 0.22856(17) 0.90029(13) 0.0244(4) Uani 1 1 d .
O1 O 0.27782(19) 0.49494(19) 0.54075(16) 0.0217(4) Uani 1 1 d .
O2 O 0.38572(18) 0.2748(2) 0.57823(16) 0.0219(4) Uani 1 1 d .
O3 O 1.0039(2) 0.24138(19) 0.64895(16) 0.0215(4) Uani 1 1 d .
O4 O 1.00593(18) 0.50922(19) 0.66800(16) 0.0191(4) Uani 1 1 d .
O5 O 1.18714(15) 0.3593(2) 0.78512(14) 0.0202(3) Uani 1 1 d .
N N -0.06206(19) 0.3057(2) 0.40228(17) 0.0138(4) Uani 1 1 d .
H1 H -0.0502 0.2955 0.4827 0.017 Uiso 1 1 calc R
H2 H -0.0769 0.2121 0.3704 0.017 Uiso 1 1 calc R
C1 C 0.2314(2) 0.3496(3) 0.2214(2) 0.0168(5) Uani 1 1 d .
C2 C 0.0743(2) 0.3626(3) 0.23390(18) 0.0166(4) Uani 1 1 d .
H2A H 0.0336 0.4547 0.1959 0.020 Uiso 1 1 calc R
H2B H 0.0215 0.2757 0.1980 0.020 Uiso 1 1 calc R
C3 C 0.0710(2) 0.3671(3) 0.36657(18) 0.0147(4) Uani 1 1 d .
H3 H 0.0818 0.4729 0.3936 0.018 Uiso 1 1 calc R
C4 C 0.2002(2) 0.2774(3) 0.4235(2) 0.0152(5) Uani 1 1 d .
H4 H 0.1678 0.1831 0.4576 0.018 Uiso 1 1 calc R
C5 C 0.2821(3) 0.2386(3) 0.3205(2) 0.0184(5) Uani 1 1 d .
H5A H 0.3841 0.2492 0.3451 0.022 Uiso 1 1 calc R
H5B H 0.2624 0.1349 0.2938 0.022 Uiso 1 1 calc R
C6 C 0.2536(3) 0.2922(3) 0.1008(2) 0.0226(5) Uani 1 1 d .
H6A H 0.2015 0.1991 0.0842 0.034 Uiso 1 1 calc R
H6B H 0.3535 0.2740 0.0995 0.034 Uiso 1 1 calc R
H6C H 0.2200 0.3666 0.0411 0.034 Uiso 1 1 calc R
C7 C 0.3056(3) 0.5010(3) 0.2433(2) 0.0204(5) Uani 1 1 d .
H7A H 0.4069 0.4871 0.2476 0.031 Uiso 1 1 calc R
H7B H 0.2843 0.5431 0.3175 0.031 Uiso 1 1 calc R
H7C H 0.2728 0.5693 0.1788 0.031 Uiso 1 1 calc R
C8 C -0.1923(2) 0.3994(2) 0.3656(2) 0.0157(5) Uani 1 1 d .
H8 H -0.1635 0.5065 0.3668 0.019 Uiso 1 1 calc R
C9 C -0.2930(2) 0.3785(3) 0.4555(2) 0.0191(5) Uani 1 1 d .
H9A H -0.3743 0.4438 0.4356 0.029 Uiso 1 1 calc R
H9B H -0.2455 0.4039 0.5339 0.029 Uiso 1 1 calc R
H9C H -0.3241 0.2745 0.4547 0.029 Uiso 1 1 calc R
C10 C -0.2572(2) 0.3611(3) 0.24219(19) 0.0161(4) Uani 1 1 d .
C11 C -0.2868(3) 0.4720(3) 0.1584(2) 0.0207(5) Uani 1 1 d .
H11 H -0.2646 0.5728 0.1781 0.025 Uiso 1 1 calc R
C12 C -0.3495(3) 0.4353(3) 0.0446(2) 0.0237(6) Uani 1 1 d .
H12 H -0.3717 0.5117 -0.0121 0.028 Uiso 1 1 calc R
C13 C -0.3793(3) 0.2882(4) 0.0146(2) 0.0235(6) Uani 1 1 d .
H13 H -0.4201 0.2635 -0.0630 0.028 Uiso 1 1 calc R
C14 C -0.3495(3) 0.1773(3) 0.0979(2) 0.0214(5) Uani 1 1 d .
H14 H -0.3697 0.0764 0.0770 0.026 Uiso 1 1 calc R
C15 C -0.2905(2) 0.2121(3) 0.2115(2) 0.0181(5) Uani 1 1 d .
H15 H -0.2725 0.1356 0.2687 0.022 Uiso 1 1 calc R
C16 C 0.2882(2) 0.3647(3) 0.51904(18) 0.0162(4) Uani 1 1 d .
C17 C 0.4788(2) 0.3459(3) 0.6723(2) 0.0245(6) Uani 1 1 d .
H17A H 0.5212 0.4342 0.6416 0.037 Uiso 1 1 calc R
H17B H 0.5526 0.2757 0.7034 0.037 Uiso 1 1 calc R
H17C H 0.4255 0.3754 0.7352 0.037 Uiso 1 1 calc R
C18 C 0.9384(2) 0.3568(3) 0.84134(19) 0.0175(5) Uani 1 1 d .

loop_
_atom_site_aniso_label
_atom_site_aniso_U_11
_atom_site_aniso_U_22
_atom_site_aniso_U_33
_atom_site_aniso_U_23
_atom_site_aniso_U_13
_atom_site_aniso_U_12
S 0.0114(2) 0.0115(3) 0.0205(3) 0.0012(3) 0.00260(19) 0.0006(3)
F1 0.0108(6) 0.0296(7) 0.0358(8) 0.0072(9) 0.0042(5) 0.0011(8)
F2 0.0247(9) 0.0268(9) 0.0293(8) -0.0088(7) 0.0071(7) 0.0007(7)
F3 0.0204(8) 0.0242(8) 0.0287(8) 0.0096(7) 0.0040(6) -0.0011(6)
O1 0.0197(9) 0.0167(9) 0.0276(9) -0.0045(8) 0.0001(7) -0.0011(7)
O2 0.0134(9) 0.0211(9) 0.0287(9) -0.0022(8) -0.0056(7) 0.0035(7)
O3 0.0254(11) 0.0161(9) 0.0228(9) 0.0001(7) 0.0026(8) 0.0034(8)
O4 0.0131(9) 0.0142(9) 0.0302(9) 0.0061(8) 0.0036(7) 0.0005(7)
O5 0.0104(7) 0.0209(8) 0.0291(8) 0.0044(9) 0.0018(6) 0.0016(8)
N 0.0080(9) 0.0126(9) 0.0211(9) -0.0002(8) 0.0027(8) -0.0001(7)
C1 0.0074(10) 0.0180(12) 0.0257(11) 0.0000(11) 0.0045(8) 0.0000(10)
C2 0.0077(9) 0.0167(11) 0.0255(11) 0.0004(12) 0.0028(8) 0.0005(11)
C3 0.0067(9) 0.0114(10) 0.0257(11) -0.0003(12) 0.0016(8) -0.0006(11)
C4 0.0104(11) 0.0115(11) 0.0233(12) 0.0025(10) 0.0007(9) 0.0027(9)
C5 0.0131(11) 0.0153(12) 0.0264(12) -0.0036(10) 0.0013(10) 0.0010(9)
C6 0.0130(12) 0.0275(13) 0.0282(13) -0.0018(12) 0.0063(10) -0.0006(11)
C7 0.0148(12) 0.0169(13) 0.0299(13) 0.0032(11) 0.0042(10) -0.0006(10)
C8 0.0104(10) 0.0092(13) 0.0273(12) -0.0006(9) 0.0015(9) 0.0011(8)
C9 0.0144(10) 0.0177(12) 0.0258(11) -0.0022(12) 0.0043(8) 0.0019(11)
C10 0.0057(9) 0.0178(11) 0.0252(11) -0.0006(12) 0.0039(8) 0.0006(11)
C11 0.0106(11) 0.0161(12) 0.0359(14) 0.0049(11) 0.0047(11) -0.0001(9)
C12 0.0119(12) 0.0322(15) 0.0264(14) 0.0133(12) 0.0007(11) 0.0019(11)
C13 0.0108(12) 0.0360(15) 0.0231(13) -0.0017(12) 0.0002(10) -0.0012(11)
C14 0.0108(12) 0.0226(13) 0.0303(13) -0.0050(11) 0.0016(10) -0.0018(10)
C15 0.0098(11) 0.0161(12) 0.0280(13) 0.0025(11) 0.0016(10) 0.0025(9)
C16 0.0101(10) 0.0188(12) 0.0200(10) 0.0022(12) 0.0031(8) 0.0008(12)
C17 0.0127(11) 0.0323(16) 0.0264(12) -0.0060(12) -0.0043(9) 0.0003(11)
C18 0.0108(10) 0.0206(12) 0.0211(11) 0.0034(12) 0.0020(8) 0.0015(11)

loop_
_atom_type_symbol
_atom_type_description
_atom_type_scat_dispersion_real
_atom_type_scat_dispersion_imag
_atom_type_scat_source
C C 0.0033 0.0016 'International Tables Vol C Tables 4.2.6.8 and 6.1.1.4'
H H 0.0000 0.0000 'International Tables Vol C Tables 4.2.6.8 and 6.1.1.4'
N N 0.0061 0.0033 'International Tables Vol C Tables 4.2.6.8 and 6.1.1.4'
O O 0.0106 0.0060 'International Tables Vol C Tables 4.2.6.8 and 6.1.1.4'
S S 0.1246 0.1234 'International Tables Vol C Tables 4.2.6.8 and 6.1.1.4'
F F 0.0171 0.0103 'International Tables Vol C Tables 4.2.6.8 and 6.1.1.4'

loop_
_geom_angle_atom_site_label_1
_geom_angle_atom_site_label_2
_geom_angle_atom_site_label_3
_geom_angle
O5 S O3 115.23(11)
O5 S O4 116.45(11)
O3 S O4 112.57(10)
O5 S C18 103.30(10)
O3 S C18 104.33(12)
O4 S C18 102.78(11)
C16 O2 C17 115.4(2)
C3 N C8 115.13(18)
C6 C1 C7 109.1(2)
C6 C1 C5 112.6(2)
C7 C1 C5 110.88(19)
C6 C1 C2 111.91(19)
C7 C1 C2 110.9(2)
C5 C1 C2 101.30(19)
C3 C2 C1 104.44(16)
N C3 C2 113.42(17)
N C3 C4 111.16(19)
C2 C3 C4 106.36(18)
C16 C4 C3 112.1(2)
C16 C4 C5 112.09(19)
C3 C4 C5 105.00(18)
C1 C5 C4 105.97(19)
C10 C8 N 110.78(19)
C10 C8 C9 112.83(18)
N C8 C9 108.86(19)
C11 C10 C15 119.3(2)
C11 C10 C8 120.6(2)
C15 C10 C8 120.1(2)
C10 C11 C12 120.0(2)
C13 C12 C11 120.3(2)
C14 C13 C12 119.8(2)
C13 C14 C15 120.6(3)
C14 C15 C10 119.9(2)
O1 C16 O2 123.3(2)
O1 C16 C4 126.9(2)
O2 C16 C4 109.8(2)
F2 C18 F3 108.26(17)
F2 C18 F1 108.0(2)
F3 C18 F1 107.7(2)
F2 C18 S 110.81(17)
F3 C18 S 111.41(17)
F1 C18 S 110.49(15)

loop_
_geom_bond_atom_site_label_1
_geom_bond_atom_site_label_2
_geom_bond_distance
S O5 1.4357(16)
S O3 1.4487(19)
S O4 1.4528(18)
S C18 1.827(2)
F1 C18 1.343(2)
F2 C18 1.326(3)
F3 C18 1.336(3)
O1 C16 1.202(3)
O2 C16 1.350(3)
O2 C17 1.454(3)
N C3 1.505(3)
N C8 1.522(3)
C1 C6 1.521(3)
C1 C7 1.540(4)
C1 C5 1.541(3)
C1 C2 1.547(3)
C2 C3 1.530(3)
C3 C4 1.550(3)
C4 C16 1.512(3)
C4 C5 1.552(3)
C8 C10 1.509(3)
C8 C9 1.524(3)
C10 C11 1.386(4)
C10 C15 1.408(4)
C11 C12 1.402(4)
C12 C13 1.385(4)
C13 C14 1.383(4)
C14 C15 1.387(4)

loop_
_geom_hbond_atom_site_label_D
_geom_hbond_atom_site_label_H
_geom_hbond_atom_site_label_A
_geom_hbond_distance_DH
_geom_hbond_distance_HA
_geom_hbond_distance_DA
_geom_hbond_angle_DHA
_geom_hbond_site_symmetry_A
N H1 O3 0.92 1.97 2.877(3) 168.0 1_455
N H2 O4 0.92 2.02 2.854(3) 150.9 2_646

loop_
_geom_torsion_atom_site_label_1
_geom_torsion_atom_site_label_2
_geom_torsion_atom_site_label_3
_geom_torsion_atom_site_label_4
_geom_torsion
C6 C1 C2 C3 160.8(2)
C7 C1 C2 C3 -77.1(3)
C5 C1 C2 C3 40.7(3)
C8 N C3 C2 -68.7(3)
C8 N C3 C4 171.47(19)
C1 C2 C3 N -151.7(2)
C1 C2 C3 C4 -29.2(3)
N C3 C4 C16 -108.3(2)
C2 C3 C4 C16 127.8(2)
N C3 C4 C5 129.76(19)
C2 C3 C4 C5 5.9(3)
C6 C1 C5 C4 -156.9(2)
C7 C1 C5 C4 80.6(2)
C2 C1 C5 C4 -37.2(2)
C16 C4 C5 C1 -102.2(2)
C3 C4 C5 C1 19.8(2)
C3 N C8 C10 85.7(2)
C3 N C8 C9 -149.73(19)
N C8 C10 C11 -127.6(2)
C9 C8 C10 C11 110.0(2)
N C8 C10 C15 53.4(3)
C9 C8 C10 C15 -69.0(3)
C15 C10 C11 C12 0.2(3)
C8 C10 C11 C12 -178.9(2)
C10 C11 C12 C13 -1.4(4)
C11 C12 C13 C14 1.2(4)
C12 C13 C14 C15 0.3(4)
C13 C14 C15 C10 -1.5(4)
C11 C10 C15 C14 1.3(3)
C8 C10 C15 C14 -179.7(2)
C17 O2 C16 O1 0.4(3)
C17 O2 C16 C4 179.40(18)
C3 C4 C16 O1 -10.8(3)
C5 C4 C16 O1 107.0(3)
C3 C4 C16 O2 170.26(18)
C5 C4 C16 O2 -71.9(2)
O5 S C18 F2 59.51(19)
O3 S C18 F2 -179.67(15)
O4 S C18 F2 -62.02(17)
O5 S C18 F3 -61.09(19)
O3 S C18 F3 59.73(17)
O4 S C18 F3 177.38(15)
O5 S C18 F1 179.21(18)
O3 S C18 F1 -60.0(2)
O4 S C18 F1 57.7(2)

loop_
_cod_related_entry_id
_cod_related_entry_database
_cod_related_entry_code
1 ChemSpider 21200159
